data_7154565
loop_
_publ_author_name
'Le Gal, Y.'
'Ameline, D.'
'Bellec, N.'
'Vacher, A.'
'Roisnel, T.'
'Dorcet, V.'
'Jeannin, O.'
'Lorcy, D.'

_publ_section_title
;
 Efficient routes towards a series of 5,5'-bithiazolidinylidenes as
 \p-electron acceptors.
;
_journal_issue 31
_journal_name_full 'Organic &amp; biomolecular chemistry'
_journal_page_first 8479
_journal_page_last 8486
_journal_paper_doi 10.1039/c5ob01169h
_journal_volume 13
_journal_year 2015
_chemical_formula_moiety 'C14 H18 N2 S6'
_chemical_formula_sum 'C14 H18 N2 S6'
_chemical_formula_weight 406.72
_chemical_name_systematic
;
 ?
;
_space_group_IT_number 2
_symmetry_cell_setting triclinic
_symmetry_space_group_name_Hall '-P 1'
_symmetry_space_group_name_H-M 'P -1'
_atom_sites_solution_hydrogens geom
_atom_sites_solution_primary direct
_atom_sites_solution_secondary difmap
_audit_creation_method SHELXL-97
_audit_update_record
;
2015-06-08 deposited with the CCDC.
2015-07-02 downloaded from the CCDC.
;
_cell_angle_alpha 91.198(3)
_cell_angle_beta 95.948(2)
_cell_angle_gamma 97.185(2)
_cell_formula_units_Z 1
_cell_length_a 4.4366(4)
_cell_length_b 7.0950(7)
_cell_length_c 14.0927(14)
_cell_measurement_reflns_used 5581
_cell_measurement_temperature 100(2)
_cell_measurement_theta_max 27.66
_cell_measurement_theta_min 2.90
_cell_volume 437.49(7)
_computing_cell_refinement 'Bruker SMART'
_computing_data_collection 'Bruker SAINT'
_computing_data_reduction 'Bruker SAINT'
_computing_molecular_graphics 'Ortep-3 for Windows (Farrugia, 1997)'
_computing_publication_material 'WinGX publication routines (Farrugia, 1999)'
_computing_structure_refinement 'SHELXL-97 (Sheldrick, 1997)'
_computing_structure_solution 'SIR97 (Altomare et al., 1999)'
_diffrn_ambient_temperature 100(2)
_diffrn_detector 'CCD plate'
_diffrn_measured_fraction_theta_full 0.981
_diffrn_measured_fraction_theta_max 0.981
_diffrn_measurement_device_type 'APEXII, Bruker-AXS'
_diffrn_measurement_method 'CCD rotation images, thin slices'
_diffrn_radiation_monochromator graphite
_diffrn_radiation_source 'fine-focus sealed tube'
_diffrn_radiation_type MoK\a
_diffrn_radiation_wavelength 0.71073
_diffrn_reflns_av_R_equivalents 0.0242
_diffrn_reflns_av_sigmaI/netI 0.0200
_diffrn_reflns_limit_h_max 5
_diffrn_reflns_limit_h_min -5
_diffrn_reflns_limit_k_max 8
_diffrn_reflns_limit_k_min -9
_diffrn_reflns_limit_l_max 18
_diffrn_reflns_limit_l_min -18
_diffrn_reflns_number 7360
_diffrn_reflns_theta_full 27.66
_diffrn_reflns_theta_max 27.66
_diffrn_reflns_theta_min 1.45
_exptl_absorpt_coefficient_mu 0.778
_exptl_absorpt_correction_T_max 0.856
_exptl_absorpt_correction_T_min 0.796
_exptl_absorpt_correction_type multi-scan
_exptl_absorpt_process_details
;
  [Sheldrick, G.M. (2002). SADABS Bruker AXS Inc., Madison, Wisconsin, USA]
;
_exptl_crystal_colour black
_exptl_crystal_density_diffrn 1.544
_exptl_crystal_density_method 'not measured'
_exptl_crystal_description prism
_exptl_crystal_F_000 212
_exptl_crystal_size_max 0.4
_exptl_crystal_size_mid 0.2
_exptl_crystal_size_min 0.2
_refine_diff_density_max 0.523
_refine_diff_density_min -0.340
_refine_diff_density_rms 0.153
_refine_ls_extinction_method none
_refine_ls_goodness_of_fit_ref 1.269
_refine_ls_hydrogen_treatment constr
_refine_ls_matrix_type full
_refine_ls_number_parameters 100
_refine_ls_number_reflns 2008
_refine_ls_number_restraints 0
_refine_ls_restrained_S_all 1.269
_refine_ls_R_factor_all 0.0247
_refine_ls_R_factor_gt 0.0218
_refine_ls_shift/su_max 0.001
_refine_ls_shift/su_mean 0.000
_refine_ls_structure_factor_coef Fsqd
_refine_ls_weighting_details 'calc w=1/[\s^2^(Fo^2^)+(0.0459P)^2^+0.1002P] where P=(Fo^2^+2Fc^2^)/3'
_refine_ls_weighting_scheme calc
_refine_ls_wR_factor_gt 0.0673
_refine_ls_wR_factor_ref 0.0840
_reflns_number_gt 1927
_reflns_number_total 2008
_reflns_threshold_expression >2sigma(I)
_cod_data_source_file c5ob01169h2.cif
_cod_data_source_block compound1b
_cod_depositor_comments 'Adding full bibliography for 7154565--7154571.cif.'
_cod_original_sg_symbol_H-M P-1
_cod_database_code 7154565

loop_
_symmetry_equiv_pos_as_xyz
'x, y, z'
'-x, -y, -z'

loop_
_atom_site_label
_atom_site_type_symbol
_atom_site_fract_x
_atom_site_fract_y
_atom_site_fract_z
_atom_site_U_iso_or_equiv
_atom_site_adp_type
_atom_site_occupancy
_atom_site_symmetry_multiplicity
_atom_site_calc_flag
_atom_site_refinement_flags
S1 S 0.55850(7) 0.26517(5) 0.58981(2) 0.01302(12) Uani 1 1 d .
S2 S 0.32634(9) 0.37343(5) 0.77094(3) 0.02003(13) Uani 1 1 d .
S3 S 0.10452(8) -0.30025(5) 0.57928(3) 0.01598(12) Uani 1 1 d .
N1 N 0.1883(3) 0.03376(16) 0.67664(8) 0.0132(3) Uani 1 1 d .
C1 C 0.4524(3) 0.03481(19) 0.54104(9) 0.0119(3) Uani 1 1 d .
C2 C 0.2468(3) -0.0760(2) 0.60001(10) 0.0126(3) Uani 1 1 d .
C3 C 0.3385(3) 0.2158(2) 0.68538(10) 0.0139(3) Uani 1 1 d .
C4 C 0.0003(3) -0.0449(2) 0.75012(10) 0.0152(3) Uani 1 1 d .
H4A H -0.1558 -0.1434 0.7214 0.018 Uiso 1 1 calc R
H4B H -0.1007 0.0546 0.7766 0.018 Uiso 1 1 calc R
C5 C 0.1980(3) -0.1278(2) 0.82963(10) 0.0143(3) Uani 1 1 d .
H5A H 0.3546 -0.0289 0.8576 0.017 Uiso 1 1 calc R
H5B H 0.2992 -0.2267 0.8026 0.017 Uiso 1 1 calc R
C6 C 0.0128(3) -0.2111(2) 0.90774(10) 0.0165(3) Uani 1 1 d .
H6A H -0.1322 -0.3173 0.8809 0.020 Uiso 1 1 calc R
H6B H -0.1019 -0.1154 0.9312 0.020 Uiso 1 1 calc R
C7 C 0.2160(4) -0.2787(2) 0.99094(11) 0.0197(3) Uani 1 1 d .
H7A H 0.0913 -0.3301 1.0384 0.029 Uiso 1 1 calc R
H7B H 0.3571 -0.1734 1.0185 0.029 Uiso 1 1 calc R
H7C H 0.3272 -0.3751 0.9683 0.029 Uiso 1 1 calc R

loop_
_atom_site_aniso_label
_atom_site_aniso_U_11
_atom_site_aniso_U_22
_atom_site_aniso_U_33
_atom_site_aniso_U_23
_atom_site_aniso_U_13
_atom_site_aniso_U_12
S1 0.01592(19) 0.00839(19) 0.01393(19) -0.00112(13) -0.00100(13) 0.00074(13)
S2 0.0291(2) 0.0139(2) 0.0173(2) -0.00440(14) 0.00221(15) 0.00450(16)
S3 0.0188(2) 0.01030(19) 0.0176(2) -0.00033(13) 0.00063(14) -0.00183(14)
N1 0.0139(5) 0.0119(6) 0.0136(6) -0.0002(5) -0.0008(4) 0.0028(5)
C1 0.0131(6) 0.0085(6) 0.0132(6) 0.0001(5) -0.0034(5) 0.0023(5)
C2 0.0126(6) 0.0118(6) 0.0130(6) 0.0002(5) -0.0031(5) 0.0030(5)
C3 0.0155(6) 0.0119(7) 0.0141(6) 0.0002(5) -0.0024(5) 0.0045(5)
C4 0.0147(6) 0.0169(7) 0.0145(7) 0.0007(5) 0.0018(5) 0.0036(5)
C5 0.0142(6) 0.0141(7) 0.0146(7) 0.0010(5) 0.0007(5) 0.0028(5)
C6 0.0157(6) 0.0178(7) 0.0160(7) 0.0019(5) 0.0014(5) 0.0019(5)
C7 0.0216(7) 0.0185(8) 0.0183(7) 0.0045(6) 0.0004(5) 0.0010(6)

loop_
_atom_type_symbol
_atom_type_description
_atom_type_scat_dispersion_real
_atom_type_scat_dispersion_imag
_atom_type_scat_source
C C 0.0033 0.0016 'International Tables Vol C Tables 4.2.6.8 and 6.1.1.4'
H H 0.0000 0.0000 'International Tables Vol C Tables 4.2.6.8 and 6.1.1.4'
N N 0.0061 0.0033 'International Tables Vol C Tables 4.2.6.8 and 6.1.1.4'
S S 0.1246 0.1234 'International Tables Vol C Tables 4.2.6.8 and 6.1.1.4'
Ni Ni 0.3393 1.1124 'International Tables Vol C Tables 4.2.6.8 and 6.1.1.4'

loop_
_geom_angle_atom_site_label_1
_geom_angle_atom_site_label_2
_geom_angle_atom_site_label_3
_geom_angle
_geom_angle_site_symmetry_1
C1 S1 C3 91.43(7) .
C3 N1 C2 116.24(12) .
C3 N1 C4 121.45(12) .
C2 N1 C4 122.04(12) .
C1 C1 C2 124.10(16) 2_656
C1 C1 S1 125.26(14) 2_656
C2 C1 S1 110.64(10) .
N1 C2 C1 110.62(12) .
N1 C2 S3 124.15(11) .
C1 C2 S3 125.22(11) .
N1 C3 S2 127.02(11) .
N1 C3 S1 111.00(10) .
S2 C3 S1 121.98(9) .
N1 C4 C5 110.51(11) .
N1 C4 H4A 109.5 .
C5 C4 H4A 109.5 .
N1 C4 H4B 109.5 .
C5 C4 H4B 109.5 .
H4A C4 H4B 108.1 .
C4 C5 C6 112.44(12) .
C4 C5 H5A 109.1 .
C6 C5 H5A 109.1 .
C4 C5 H5B 109.1 .
C6 C5 H5B 109.1 .
H5A C5 H5B 107.8 .
C5 C6 C7 112.03(12) .
C5 C6 H6A 109.2 .
C7 C6 H6A 109.2 .
C5 C6 H6B 109.2 .
C7 C6 H6B 109.2 .
H6A C6 H6B 107.9 .
C6 C7 H7A 109.5 .
C6 C7 H7B 109.5 .
H7A C7 H7B 109.5 .
C6 C7 H7C 109.5 .
H7A C7 H7C 109.5 .
H7B C7 H7C 109.5 .

loop_
_geom_bond_atom_site_label_1
_geom_bond_atom_site_label_2
_geom_bond_distance
_geom_bond_site_symmetry_2
S1 C1 1.7489(14) .
S1 C3 1.7595(15) .
S2 C3 1.6372(15) .
S3 C2 1.6450(14) .
N1 C3 1.3741(18) .
N1 C2 1.3834(18) .
N1 C4 1.4716(18) .
C1 C1 1.375(3) 2_656
C1 C2 1.4651(19) .
C4 C5 1.5245(19) .
C4 H4A 0.9700 .
C4 H4B 0.9700 .
C5 C6 1.5260(19) .
C5 H5A 0.9700 .
C5 H5B 0.9700 .
C6 C7 1.526(2) .
C6 H6A 0.9700 .
C6 H6B 0.9700 .
C7 H7A 0.9600 .
C7 H7B 0.9600 .
C7 H7C 0.9600 .

loop_
_geom_torsion_atom_site_label_1
_geom_torsion_atom_site_label_2
_geom_torsion_atom_site_label_3
_geom_torsion_atom_site_label_4
_geom_torsion
_geom_torsion_site_symmetry_1
_geom_torsion_site_symmetry_4
C3 S1 C1 C1 -179.66(17) . 2_656
C3 S1 C1 C2 0.19(10) . .
C3 N1 C2 C1 -2.83(16) . .
C4 N1 C2 C1 -176.91(11) . .
C3 N1 C2 S3 176.91(10) . .
C4 N1 C2 S3 2.82(18) . .
C1 C1 C2 N1 -178.77(16) 2_656 .
S1 C1 C2 N1 1.37(14) . .
C1 C1 C2 S3 1.5(2) 2_656 .
S1 C1 C2 S3 -178.36(8) . .
C2 N1 C3 S2 -176.98(10) . .
C4 N1 C3 S2 -2.85(19) . .
C2 N1 C3 S1 2.98(15) . .
C4 N1 C3 S1 177.10(9) . .
C1 S1 C3 N1 -1.72(10) . .
C1 S1 C3 S2 178.24(9) . .
C3 N1 C4 C5 -85.34(15) . .
C2 N1 C4 C5 88.44(15) . .
N1 C4 C5 C6 179.93(11) . .
C4 C5 C6 C7 -175.22(12) . .
